data_1502935
loop_
_publ_author_name
'Tatar, Ameneh'
'Cejka, Jan'
'Kr\'al, Vladim\'ir'
'Dolensk\'y, Bohumil'

_publ_section_title
;
 Spiro Tr\"oger's base derivatives: another structural phoenix?
;
_journal_issue 8
_journal_name_full 'Organic letters'
_journal_page_first 1872
_journal_page_last 1875
_journal_paper_doi 10.1021/ol1004774
_journal_volume 12
_journal_year 2010
_chemical_formula_moiety 'C29 H17 N1'
_chemical_formula_sum 'C29 H17 N'
_chemical_formula_weight 379.46
_space_group_IT_number 14
_symmetry_cell_setting monoclinic
_symmetry_space_group_name_Hall '-P 2ybc'
_symmetry_space_group_name_H-M 'P 1 21/c 1'
_atom_sites_solution_hydrogens geom
_atom_sites_solution_primary direct
_cell_angle_alpha 90
_cell_angle_beta 91.946(5)
_cell_angle_gamma 90
_cell_formula_units_Z 4
_cell_length_a 11.9328(7)
_cell_length_b 6.1643(3)
_cell_length_c 25.0228(15)
_cell_measurement_reflns_used 5450
_cell_measurement_temperature 150
_cell_measurement_theta_max 77
_cell_measurement_theta_min 4
_cell_volume 1839.55(18)
_computing_cell_refinement 'CrysAlis RED, (Oxford Diffraction, 2002)'
_computing_data_collection 'Xcalibur, (Oxford Diffraction, 2002)'
_computing_data_reduction 'CrysAlis RED, (Oxford Diffraction, 2002)'
_computing_molecular_graphics 'CAMERON (Watkin et al., 1996)'
_computing_publication_material 'CRYSTALS (Betteridge et al., 2003)'
_computing_structure_refinement 'CRYSTALS (Betteridge et al., 2003)'
_computing_structure_solution 'SIR92 (Altomare et al., 1994)'
_diffrn_ambient_temperature 150
_diffrn_detector_area_resol_mean 8.1917
_diffrn_measured_fraction_theta_full 0.998
_diffrn_measured_fraction_theta_max 0.991
_diffrn_measurement_device Area
_diffrn_measurement_device_type 'Oxford Diffraction XCALIBUR'
_diffrn_measurement_method '\f & \w scans'
_diffrn_radiation_monochromator graphite
_diffrn_radiation_type 'Cu K\a'
_diffrn_radiation_wavelength 1.54184
_diffrn_reflns_av_R_equivalents 0.032
_diffrn_reflns_limit_h_max 14
_diffrn_reflns_limit_h_min -15
_diffrn_reflns_limit_k_max 7
_diffrn_reflns_limit_k_min -7
_diffrn_reflns_limit_l_max 31
_diffrn_reflns_limit_l_min -31
_diffrn_reflns_number 16622
_diffrn_reflns_theta_full 75.189
_diffrn_reflns_theta_max 77.515
_diffrn_reflns_theta_min 5.037
_diffrn_standards_number 0
_exptl_absorpt_coefficient_mu 0.607
_exptl_absorpt_correction_T_max 0.90
_exptl_absorpt_correction_T_min 0.57
_exptl_absorpt_correction_type multi-scan
_exptl_absorpt_process_details 'DENZO/SCALEPACK (Otwinowski & Minor, 1997)'
_exptl_crystal_colour orange
_exptl_crystal_density_diffrn 1.370
_exptl_crystal_density_method 'not measured'
_exptl_crystal_description prism
_exptl_crystal_F_000 792
_exptl_crystal_size_max 0.330
_exptl_crystal_size_mid 0.210
_exptl_crystal_size_min 0.170
_refine_diff_density_max 0.29
_refine_diff_density_min -0.23
_refine_ls_extinction_coef 21(6)
_refine_ls_extinction_method 'Larson (1970), Equation 22'
_refine_ls_goodness_of_fit_ref 1.0000
_refine_ls_hydrogen_treatment none
_refine_ls_matrix_type full
_refine_ls_number_parameters 272
_refine_ls_number_reflns 3865
_refine_ls_number_restraints 0
_refine_ls_R_factor_all 0.0577
_refine_ls_R_factor_gt 0.0470
_refine_ls_shift/su_max 0.0004495
_refine_ls_shift/su_mean 0.1605961
_refine_ls_structure_factor_coef Fsqd
_refine_ls_weighting_details
;
 Method= Modified Sheldrick 
 w=1/[\s^2^(F^2^) + ( 0.10P)^2^ + 0.58P] 
 ,where P=(max(Fo^2^,0) + 2Fc^2^)/3 
;
_refine_ls_weighting_scheme calc
_refine_ls_wR_factor_all 0.1377
_refine_ls_wR_factor_gt 0.1299
_refine_ls_wR_factor_ref 0.1377
_reflns_limit_h_max 14
_reflns_limit_h_min -15
_reflns_limit_k_max 7
_reflns_limit_k_min 0
_reflns_limit_l_max 31
_reflns_limit_l_min 0
_reflns_number_gt 2994
_reflns_number_total 3865
_reflns_threshold_expression I>2.0\s(I)
_oxford_diffrn_Wilson_B_factor 2.41
_oxford_diffrn_Wilson_scale 0.04
_oxford_refine_ls_r_factor_ref 0.0577
_oxford_refine_ls_scale 5.17(15)
_oxford_reflns_number_all 3865
_oxford_reflns_threshold_expression_ref I>-10.0\s(I)
_cod_data_source_file ol1004774_si_001.cif
_cod_data_source_block AT_ACR_D
_cod_depositor_comments
;
The following automatic conversions were performed:

'_symmetry_cell_setting' value 'Monoclinic' changed to 'monoclinic'
according to /home/saulius/struct/CIF-dictionaries/cif_core.dic
dictionary named 'cif_core.dic' version 2.4.2 from 2011-04-26.

Automatic conversion script
Id: cif_fix_values 1715 2011-07-08 13:25:40Z adriana 
;
_cod_original_cell_volume 1839.54(18)
_cod_original_sg_symbol_H-M 'P 1 21/c 1 '
_cod_original_formula_sum 'C29 H17 N1'
_cod_database_code 1502935

loop_
_symmetry_equiv_pos_as_xyz
x,y,z
-x,-y,-z
-x,y+1/2,-z+1/2
x,-y+1/2,z+1/2

loop_
_atom_site_label
_atom_site_type_symbol
_atom_site_fract_x
_atom_site_fract_y
_atom_site_fract_z
_atom_site_U_iso_or_equiv
_atom_site_occupancy
_atom_site_adp_type
_atom_site_refinement_flags_posn
C4a C 0.87480(12) 0.0567(2) 0.43021(6) 0.0277 1.0000 Uani .
C5a C 0.98716(11) -0.2533(2) 0.40426(6) 0.0270 1.0000 Uani .
C9a C 0.97644(11) -0.1857(2) 0.34994(5) 0.0262 1.0000 Uani .
C10a C 0.86270(11) 0.1247(2) 0.37551(5) 0.0254 1.0000 Uani .
C4a' C 0.62540(11) 0.8663(2) 0.24340(6) 0.0296 1.0000 Uani .
C5a' C 0.60850(12) 0.8228(2) 0.14654(6) 0.0313 1.0000 Uani .
C9a' C 0.66220(12) 0.6157(2) 0.15124(6) 0.0304 1.0000 Uani .
C10a' C 0.68158(11) 0.6607(2) 0.24821(6) 0.0273 1.0000 Uani .
C1 C 0.79782(11) 0.3198(2) 0.36316(6) 0.0262 1.0000 Uani .
C2 C 0.75238(11) 0.4426(2) 0.40554(6) 0.0282 1.0000 Uani .
C3 C 0.76787(12) 0.3690(3) 0.45967(6) 0.0326 1.0000 Uani .
C4 C 0.82491(12) 0.1852(3) 0.47130(6) 0.0323 1.0000 Uani .
C5 C 0.93467(12) -0.1289(2) 0.44323(6) 0.0296 1.0000 Uani .
C6 C 1.04961(12) -0.4443(2) 0.41697(6) 0.0314 1.0000 Uani .
C7 C 1.10062(12) -0.5601(2) 0.37816(6) 0.0323 1.0000 Uani .
C8 C 1.09066(12) -0.4923(3) 0.32411(6) 0.0320 1.0000 Uani .
C9 C 1.02993(12) -0.3115(2) 0.31034(6) 0.0298 1.0000 Uani .
C10 C 0.91361(11) 0.0007(2) 0.33694(6) 0.0267 1.0000 Uani .
C1' C 0.71267(11) 0.5812(2) 0.30188(6) 0.0272 1.0000 Uani .
C2' C 0.67718(11) 0.6984(2) 0.34739(6) 0.0287 1.0000 Uani .
C3' C 0.61943(12) 0.9017(2) 0.34020(6) 0.0321 1.0000 Uani .
C4' C 0.59793(12) 0.9833(2) 0.29113(6) 0.0322 1.0000 Uani .
C5' C 0.59325(12) 0.9442(2) 0.19316(6) 0.0318 1.0000 Uani .
C6' C 0.56867(13) 0.8942(3) 0.09511(7) 0.0368 1.0000 Uani .
C7' C 0.57966(14) 0.7663(3) 0.05133(7) 0.0420 1.0000 Uani .
C8' C 0.63257(15) 0.5605(3) 0.05597(7) 0.0413 1.0000 Uani .
C9' C 0.67380(13) 0.4876(3) 0.10410(6) 0.0355 1.0000 Uani .
C10' C 0.69916(12) 0.5420(2) 0.20195(6) 0.0298 1.0000 Uani .
C11 C 0.77464(11) 0.3931(2) 0.31129(6) 0.0271 1.0000 Uani .
N1 N 0.69497(10) 0.6279(2) 0.39766(5) 0.0302 1.0000 Uani .
H101 H 0.9062 0.0416 0.3002 0.0314 1.0000 Uiso R
H111 H 0.8017 0.3093 0.2794 0.0306 1.0000 Uiso R
H101' H 0.7368 0.4034 0.2056 0.0341 1.0000 Uiso R
H61 H 1.0555 -0.4911 0.4537 0.0371 1.0000 Uiso R
H81 H 1.1269 -0.5744 0.2960 0.0363 1.0000 Uiso R
H91 H 1.0229 -0.2663 0.2734 0.0342 1.0000 Uiso R
H31' H 0.6001 0.9819 0.3712 0.0384 1.0000 Uiso R
H51' H 0.5568 1.0875 0.1900 0.0352 1.0000 Uiso R
H71 H 1.1434 -0.6883 0.3884 0.0381 1.0000 Uiso R
H41 H 0.8338 0.1377 0.5079 0.0365 1.0000 Uiso R
H91' H 0.7113 0.3478 0.1074 0.0408 1.0000 Uiso R
H31 H 0.7355 0.4583 0.4888 0.0390 1.0000 Uiso R
H71' H 0.5508 0.8155 0.0177 0.0491 1.0000 Uiso R
H51 H 0.9404 -0.1758 0.4819 0.0346 1.0000 Uiso R
H41' H 0.5610 1.1238 0.2878 0.0375 1.0000 Uiso R
H61' H 0.5308 1.0309 0.0915 0.0413 1.0000 Uiso R
H81' H 0.6367 0.4715 0.0241 0.0481 1.0000 Uiso R

loop_
_atom_site_aniso_label
_atom_site_aniso_U_11
_atom_site_aniso_U_22
_atom_site_aniso_U_33
_atom_site_aniso_U_23
_atom_site_aniso_U_13
_atom_site_aniso_U_12
C4a 0.0253(6) 0.0281(7) 0.0299(7) -0.0020(5) 0.0017(5) -0.0021(5)
C5a 0.0243(6) 0.0255(7) 0.0312(7) -0.0004(5) 0.0003(5) -0.0028(5)
C9a 0.0237(6) 0.0244(7) 0.0306(7) -0.0006(5) 0.0023(5) -0.0012(5)
C10a 0.0226(6) 0.0240(7) 0.0295(7) -0.0012(5) 0.0022(5) -0.0023(5)
C4a' 0.0220(6) 0.0228(7) 0.0439(8) -0.0004(6) 0.0027(5) -0.0021(5)
C5a' 0.0235(6) 0.0285(7) 0.0422(8) 0.0066(6) 0.0045(6) -0.0008(5)
C9a' 0.0239(6) 0.0285(7) 0.0391(8) 0.0029(6) 0.0043(5) -0.0009(5)
C10a' 0.0204(6) 0.0226(7) 0.0391(8) 0.0006(5) 0.0032(5) -0.0016(5)
C1 0.0217(6) 0.0235(7) 0.0335(7) -0.0025(5) 0.0026(5) -0.0017(5)
C2 0.0229(6) 0.0262(7) 0.0355(7) -0.0044(6) 0.0021(5) -0.0010(5)
C3 0.0300(7) 0.0338(8) 0.0344(7) -0.0071(6) 0.0054(6) 0.0011(6)
C4 0.0305(7) 0.0367(8) 0.0298(7) -0.0015(6) 0.0037(5) -0.0006(6)
C5 0.0293(7) 0.0304(7) 0.0289(7) 0.0001(5) 0.0005(5) -0.0014(6)
C6 0.0333(7) 0.0287(7) 0.0322(7) 0.0023(6) -0.0001(6) -0.0003(6)
C7 0.0291(7) 0.0280(7) 0.0398(8) 0.0025(6) 0.0000(6) 0.0039(6)
C8 0.0275(7) 0.0324(8) 0.0364(7) -0.0021(6) 0.0044(6) 0.0051(6)
C9 0.0279(7) 0.0307(7) 0.0310(7) -0.0002(6) 0.0028(5) 0.0034(6)
C10 0.0263(7) 0.0252(7) 0.0288(6) 0.0006(5) 0.0029(5) -0.0001(5)
C1' 0.0219(6) 0.0223(7) 0.0375(7) -0.0023(5) 0.0022(5) -0.0019(5)
C2' 0.0205(6) 0.0252(7) 0.0405(8) -0.0039(6) 0.0009(5) -0.0016(5)
C3' 0.0243(7) 0.0258(7) 0.0461(8) -0.0084(6) 0.0019(6) 0.0008(5)
C4' 0.0242(6) 0.0225(7) 0.0499(9) -0.0043(6) 0.0001(6) 0.0009(5)
C5' 0.0244(7) 0.0228(7) 0.0484(9) 0.0041(6) 0.0029(6) 0.0006(5)
C6' 0.0309(7) 0.0340(8) 0.0456(9) 0.0096(7) 0.0030(6) 0.0034(6)
C7' 0.0384(9) 0.0479(10) 0.0398(8) 0.0104(7) 0.0013(6) 0.0012(7)
C8' 0.0410(9) 0.0441(9) 0.0389(8) -0.0006(7) 0.0046(7) 0.0045(7)
C9' 0.0330(8) 0.0333(8) 0.0404(8) 0.0020(6) 0.0049(6) 0.0031(6)
C10' 0.0254(7) 0.0250(7) 0.0391(8) 0.0014(6) 0.0032(6) 0.0021(5)
C11 0.0249(6) 0.0227(7) 0.0340(7) -0.0022(5) 0.0042(5) -0.0006(5)
N1 0.0246(6) 0.0276(6) 0.0383(7) -0.0057(5) 0.0028(5) 0.0005(5)

loop_
_atom_type_symbol
_atom_type_scat_dispersion_real
_atom_type_scat_dispersion_imag
_atom_type_scat_Cromer_Mann_a1
_atom_type_scat_Cromer_Mann_b1
_atom_type_scat_Cromer_Mann_a2
_atom_type_scat_Cromer_Mann_b2
_atom_type_scat_Cromer_Mann_a3
_atom_type_scat_Cromer_Mann_b3
_atom_type_scat_Cromer_Mann_a4
_atom_type_scat_Cromer_Mann_b4
_atom_type_scat_Cromer_Mann_c
_atom_type_scat_source
C 0.0181 0.0091 2.3100 20.8439 1.0200 10.2075 1.5886 0.5687 0.8650 51.6512 0.2156 'International Tables Vol C 4.2.6.8 and 6.1.1.4'
H 0.0000 0.0000 0.4930 10.5109 0.3229 26.1257 0.1402 3.1424 0.0408 57.7998 0.0030 'International Tables Vol C 4.2.6.8 and 6.1.1.4'
N 0.0311 0.0180 12.2126 0.0057 3.1322 9.8933 2.0125 28.9975 1.1663 0.5826 -11.5290 'International Tables Vol C 4.2.6.8 and 6.1.1.4'

loop_
_geom_angle_atom_site_label_1
_geom_angle_atom_site_label_2
_geom_angle_atom_site_label_3
_geom_angle
_geom_angle_publ_flag
C10a C4a C4 119.30(13) yes
C10a C4a C5 120.09(13) yes
C4 C4a C5 120.60(13) yes
C9a C5a C5 118.38(13) yes
C9a C5a C6 119.01(13) yes
C5 C5a C6 122.60(13) yes
C5a C9a C9 118.46(13) yes
C5a C9a C10 119.40(13) yes
C9 C9a C10 122.14(13) yes
C4a C10a C1 118.62(12) yes
C4a C10a C10 118.08(13) yes
C1 C10a C10 123.29(12) yes
C10a' C4a' C4' 119.36(13) yes
C10a' C4a' C5' 119.68(13) yes
C4' C4a' C5' 120.88(13) yes
C9a' C5a' C5' 118.55(14) yes
C9a' C5a' C6' 118.94(14) yes
C5' C5a' C6' 122.47(14) yes
C5a' C9a' C9' 118.71(14) yes
C5a' C9a' C10' 119.25(14) yes
C9' C9a' C10' 122.02(14) yes
C4a' C10a' C1' 118.32(13) yes
C4a' C10a' C10' 118.50(13) yes
C1' C10a' C10' 123.10(13) yes
C10a C1 C2 119.55(13) yes
C10a C1 C11 123.53(12) yes
C2 C1 C11 116.91(13) yes
C1 C2 C3 119.65(13) yes
C1 C2 N1 123.20(14) yes
C3 C2 N1 117.15(13) yes
C2 C3 C4 121.16(13) yes
C2 C3 H31 118.2 no
C4 C3 H31 120.6 no
C4a C4 C3 121.67(14) yes
C4a C4 H41 118.4 no
C3 C4 H41 119.9 no
C5a C5 C4a 121.84(13) yes
C5a C5 H51 119.5 no
C4a C5 H51 118.7 no
C5a C6 C7 121.08(14) yes
C5a C6 H61 118.7 no
C7 C6 H61 120.2 no
C6 C7 C8 119.99(14) yes
C6 C7 H71 118.7 no
C8 C7 H71 121.3 no
C7 C8 C9 120.51(13) yes
C7 C8 H81 120.6 no
C9 C8 H81 118.9 no
C9a C9 C8 120.93(13) yes
C9a C9 H91 118.8 no
C8 C9 H91 120.3 no
C9a C10 C10a 122.19(13) yes
C9a C10 H101 118.0 no
C10a C10 H101 119.8 no
C10a' C1' C2' 119.35(13) yes
C10a' C1' C11 123.40(13) yes
C2' C1' C11 117.25(13) yes
C1' C2' C3' 119.71(14) yes
C1' C2' N1 122.95(13) yes
C3' C2' N1 117.34(13) yes
C2' C3' C4' 121.08(14) yes
C2' C3' H31' 118.5 no
C4' C3' H31' 120.4 no
C4a' C4' C3' 121.86(14) yes
C4a' C4' H41' 119.3 no
C3' C4' H41' 118.8 no
C5a' C5' C4a' 121.91(13) yes
C5a' C5' H51' 118.7 no
C4a' C5' H51' 119.4 no
C5a' C6' C7' 120.64(15) yes
C5a' C6' H61' 119.9 no
C7' C6' H61' 119.4 no
C6' C7' C8' 120.47(16) yes
C6' C7' H71' 119.2 no
C8' C7' H71' 120.4 no
C7' C8' C9' 120.89(16) yes
C7' C8' H81' 118.2 no
C9' C8' H81' 120.9 no
C9a' C9' C8' 120.33(15) yes
C9a' C9' H91' 118.4 no
C8' C9' H91' 121.3 no
C9a' C10' C10a' 122.01(13) yes
C9a' C10' H101' 120.0 no
C10a' C10' H101' 117.9 no
C1 C11 C1' 121.04(13) yes
C1 C11 H111 120.7 no
C1' C11 H111 118.3 no
C2 N1 C2' 118.47(12) yes

loop_
_geom_bond_atom_site_label_1
_geom_bond_atom_site_label_2
_geom_bond_distance
_geom_bond_publ_flag
C4a C10a 1.4340(19) yes
C4a C4 1.4422(19) yes
C4a C5 1.382(2) yes
C5a C9a 1.4231(19) yes
C5a C5 1.4047(19) yes
C5a C6 1.423(2) yes
C9a C9 1.4260(19) yes
C9a C10 1.4044(19) yes
C10a C1 1.4578(19) yes
C10a C10 1.3873(19) yes
C4a' C10a' 1.4368(19) yes
C4a' C4' 1.443(2) yes
C4a' C5' 1.388(2) yes
C5a' C9a' 1.431(2) yes
C5a' C5' 1.403(2) yes
C5a' C6' 1.426(2) yes
C9a' C9' 1.430(2) yes
C9a' C10' 1.405(2) yes
C10a' C1' 1.465(2) yes
C10a' C10' 1.391(2) yes
C1 C2 1.4248(19) yes
C1 C11 1.393(2) yes
C2 C3 1.435(2) yes
C2 N1 1.3433(19) yes
C3 C4 1.348(2) yes
C3 H31 1.002 no
C4 H41 0.965 no
C5 H51 1.011 no
C6 C7 1.365(2) yes
C6 H61 0.965 no
C7 C8 1.417(2) yes
C7 H71 0.971 no
C8 C9 1.367(2) yes
C8 H81 0.980 no
C9 H91 0.965 no
C10 H101 0.955 no
C1' C2' 1.425(2) yes
C1' C11 1.3909(19) yes
C2' C3' 1.439(2) yes
C2' N1 1.3407(19) yes
C3' C4' 1.343(2) yes
C3' H31' 0.955 no
C4' H41' 0.974 no
C5' H51' 0.986 no
C6' C7' 1.360(2) yes
C6' H61' 0.959 no
C7' C8' 1.420(2) yes
C7' H71' 0.949 no
C8' C9' 1.362(2) yes
C8' H81' 0.969 no
C9' H91' 0.973 no
C10' H101' 0.968 no
C11 H111 1.013 no
